data_4108142
loop_
_publ_author_name
'Takeru Furuya'
'Tobias Ritter'

_publ_section_title
;
 Carbon-Fluorine Reductive Elimination from a High-Valent Palladium
 Fluoride
;
_journal_name_full 'Journal of the American Chemical Society'
_journal_page_first 10060
_journal_page_last 10061
_journal_paper_doi 10.1021/ja803187x
_journal_volume 130
_journal_year 2008
_chemical_compound_source 'chemical synthesis'
_chemical_formula_iupac
;
[Pd F2 (C17 H12 N3 O4 S) (C13 H8 N)] . (C2 H3 N)
;
_chemical_formula_moiety 'C30 H20 F2 N4 O4 Pd S, C2 H3 N'
_chemical_formula_structural
;
(Pd F2 (C17 H12 N3 O4 S) (C13 H8 N)) (C2 H3 N)
;
_chemical_formula_sum 'C32 H23 F2 N5 O4 Pd S'
_chemical_formula_weight 718.01
_chemical_name_common TF04054
_chemical_name_systematic
; 
(Benzo[h]quinolinato){(2-nitrophenyl-sulfonyl)[(2-(pyridine-2-yl)phenyl]
amido}-difluoropalladium(IV) Acetonitrile Solvate
;
_chemical_temperature_decomposition 416
_space_group_IT_number 14
_symmetry_cell_setting monoclinic
_symmetry_Int_Tables_number 14
_symmetry_space_group_name_Hall '-P 2yn'
_symmetry_space_group_name_H-M 'P 1 21/n 1'
_atom_sites_solution_hydrogens geom
_atom_sites_solution_primary direct
_atom_sites_solution_secondary difmap
_audit_creation_method SHELXL-97
_cell_angle_alpha 90.00
_cell_angle_beta 99.197(3)
_cell_angle_gamma 90.00
_cell_formula_units_Z 4
_cell_length_a 10.0089(3)
_cell_length_b 13.3937(4)
_cell_length_c 21.0503(7)
_cell_measurement_reflns_used 1442
_cell_measurement_temperature 193(2)
_cell_measurement_theta_max 17.95
_cell_measurement_theta_min 2.42
_cell_volume 2785.65(15)
_computing_cell_refinement 'SAINT V7.34A (Bruker AXS, 2006b)'
_computing_data_collection 'APEX2 v2.1-0 (Bruker AXS, 2006a)'
_computing_data_reduction
;
SAINT V7.34A (Bruker AXS, 2006b), SADABS (Bruker AXS, 2004)
;
_computing_molecular_graphics 'SHELXTL v6.12 (Bruker AXS, 2001)'
_computing_publication_material 'SHELXTL v6.12 (Bruker AXS, 2001)'
_computing_structure_refinement 'SHELXTL v6.12 (Bruker AXS, 2001)'
_computing_structure_solution 'SHELXTL v6.12 (Bruker AXS, 2001)'
_diffrn_ambient_temperature 193(2)
_diffrn_detector_area_resol_mean 836.6
_diffrn_measured_fraction_theta_full 1.000
_diffrn_measured_fraction_theta_max 1.000
_diffrn_measurement_device_type 'Bruker APEX II CCD'
_diffrn_measurement_method '\w scans, 2147 0.5\% rotations'
_diffrn_radiation_monochromator graphite
_diffrn_radiation_source 'fine-focus sealed tube'
_diffrn_radiation_type 'Mo K\a'
_diffrn_radiation_wavelength 0.71073
_diffrn_reflns_av_R_equivalents 0.1469
_diffrn_reflns_av_sigmaI/netI 0.0690
_diffrn_reflns_limit_h_max 10
_diffrn_reflns_limit_h_min -10
_diffrn_reflns_limit_k_max 14
_diffrn_reflns_limit_k_min -14
_diffrn_reflns_limit_l_max 22
_diffrn_reflns_limit_l_min -22
_diffrn_reflns_number 34170
_diffrn_reflns_theta_full 22.49
_diffrn_reflns_theta_max 22.49
_diffrn_reflns_theta_min 1.81
_diffrn_standards_decay_% 0
_diffrn_standards_number 0
_exptl_absorpt_coefficient_mu 0.805
_exptl_absorpt_correction_T_max 0.9802
_exptl_absorpt_correction_T_min 0.9421
_exptl_absorpt_correction_type multi-scan
_exptl_absorpt_process_details 'SADABS (Bruker AXS, 2004)'
_exptl_crystal_colour orange
_exptl_crystal_density_diffrn 1.712
_exptl_crystal_description prism
_exptl_crystal_F_000 1448
_exptl_crystal_size_max 0.075
_exptl_crystal_size_mid 0.050
_exptl_crystal_size_min 0.025
_refine_diff_density_max 0.392
_refine_diff_density_min -0.505
_refine_diff_density_rms 0.095
_refine_ls_extinction_method none
_refine_ls_goodness_of_fit_ref 1.042
_refine_ls_hydrogen_treatment constr
_refine_ls_matrix_type full
_refine_ls_number_parameters 424
_refine_ls_number_reflns 3643
_refine_ls_number_restraints 58
_refine_ls_restrained_S_all 1.034
_refine_ls_R_factor_all 0.0728
_refine_ls_R_factor_gt 0.0383
_refine_ls_shift/su_max 0.001
_refine_ls_shift/su_mean 0.000
_refine_ls_structure_factor_coef Fsqd
_refine_ls_weighting_details 'w=1/[\s^2^(Fo^2^)+(0.0234P)^2^+3.0772P] where P=(Fo^2^+2Fc^2^)/3'
_refine_ls_weighting_scheme calc
_refine_ls_wR_factor_gt 0.0703
_refine_ls_wR_factor_ref 0.0829
_reflns_number_gt 2584
_reflns_number_total 3643
_reflns_threshold_expression I>2\s(I)
_cod_data_source_file ja803187x-file003.cif
_cod_data_source_block compound11
_cod_original_sg_symbol_H-M 'P 21/n'
_cod_database_code 4108142

loop_
_symmetry_equiv_pos_as_xyz
'x, y, z'
'-x+1/2, y+1/2, -z+1/2'
'-x, -y, -z'
'x-1/2, -y-1/2, z-1/2'

loop_
_atom_site_label
_atom_site_type_symbol
_atom_site_fract_x
_atom_site_fract_y
_atom_site_fract_z
_atom_site_U_iso_or_equiv
_atom_site_adp_type
_atom_site_occupancy
_atom_site_symmetry_multiplicity
_atom_site_calc_flag
_atom_site_refinement_flags
_atom_site_disorder_assembly
_atom_site_disorder_group
Pd Pd 0.38382(4) 0.14240(3) 0.11830(2) 0.02164(14) Uani 1 1 d . . .
F1 F 0.5817(3) 0.1199(2) 0.10968(14) 0.0319(9) Uani 1 1 d . . .
F2 F 0.3569(3) 0.2017(2) 0.03236(14) 0.0336(9) Uani 1 1 d . . .
N1 N 0.4481(4) 0.2737(3) 0.1604(2) 0.0259(12) Uani 1 1 d . . .
C2 C 0.5333(6) 0.3254(4) 0.1286(3) 0.0325(16) Uani 1 1 d . . .
H2 H 0.5444 0.3054 0.0865 0.039 Uiso 1 1 calc R . .
C3 C 0.6042(6) 0.4070(5) 0.1567(4) 0.0414(18) Uani 1 1 d . . .
H3 H 0.6627 0.4439 0.1341 0.050 Uiso 1 1 calc R . .
C4 C 0.5884(6) 0.4335(5) 0.2178(3) 0.0406(17) Uani 1 1 d . . .
H4 H 0.6383 0.4881 0.2382 0.049 Uiso 1 1 calc R . .
C5 C 0.5021(6) 0.3826(4) 0.2496(3) 0.0334(16) Uani 1 1 d . . .
H5 H 0.4911 0.4021 0.2918 0.040 Uiso 1 1 calc R . .
C6 C 0.4298(5) 0.3020(4) 0.2202(3) 0.0271(15) Uani 1 1 d . . .
C7 C 0.3327(5) 0.2461(4) 0.2521(2) 0.0197(13) Uani 1 1 d . . .
C8 C 0.2497(5) 0.3008(4) 0.2879(3) 0.0273(15) Uani 1 1 d . . .
H8 H 0.2622 0.3708 0.2930 0.033 Uiso 1 1 calc R . .
C9 C 0.1528(6) 0.2546(5) 0.3150(3) 0.0325(16) Uani 1 1 d . . .
H9 H 0.0957 0.2928 0.3376 0.039 Uiso 1 1 calc R . .
C10 C 0.1354(6) 0.1517(5) 0.3100(3) 0.0345(16) Uani 1 1 d . . .
H10 H 0.0684 0.1198 0.3301 0.041 Uiso 1 1 calc R . .
C11 C 0.2160(5) 0.0960(5) 0.2757(3) 0.0263(15) Uani 1 1 d . . .
H11 H 0.2040 0.0258 0.2723 0.032 Uiso 1 1 calc R . .
C12 C 0.3140(5) 0.1421(5) 0.2464(2) 0.0205(13) Uani 1 1 d . . .
N13 N 0.3895(4) 0.0854(3) 0.2075(2) 0.0209(11) Uani 1 1 d . . .
S14 S 0.51034(14) 0.01861(11) 0.24661(7) 0.0254(4) Uani 1 1 d . . .
O15 O 0.5754(4) -0.0350(3) 0.20167(18) 0.0313(10) Uani 1 1 d . . .
O16 O 0.4573(4) -0.0359(3) 0.29572(17) 0.0285(10) Uani 1 1 d . . .
C17 C 0.6294(5) 0.1061(4) 0.2875(3) 0.0234(14) Uani 1 1 d . . .
C18 C 0.7074(5) 0.1609(4) 0.2510(3) 0.0263(15) Uani 1 1 d . . .
H18 H 0.6995 0.1486 0.2061 0.032 Uiso 1 1 calc R . .
C19 C 0.7959(6) 0.2328(5) 0.2790(3) 0.0338(16) Uani 1 1 d . . .
H19 H 0.8505 0.2684 0.2537 0.041 Uiso 1 1 calc R . .
C20 C 0.8057(6) 0.2534(5) 0.3443(3) 0.0358(17) Uani 1 1 d . . .
H20 H 0.8643 0.3050 0.3630 0.043 Uiso 1 1 calc R . .
C21 C 0.7315(6) 0.1998(5) 0.3822(3) 0.0340(16) Uani 1 1 d . . .
H21 H 0.7400 0.2122 0.4271 0.041 Uiso 1 1 calc R . .
C22 C 0.6435(5) 0.1268(4) 0.3528(3) 0.0271(15) Uani 1 1 d . . .
N23 N 0.5678(6) 0.0732(5) 0.3970(2) 0.0391(14) Uani 1 1 d . . .
O24 O 0.6112(5) -0.0078(4) 0.4178(2) 0.0541(14) Uani 1 1 d . . .
O25 O 0.4687(5) 0.1156(4) 0.4113(2) 0.0633(16) Uani 1 1 d . . .
N26 N 0.3319(4) 0.0074(3) 0.0802(2) 0.0240(12) Uani 1 1 d . . .
C27 C 0.4128(6) -0.0563(5) 0.0580(3) 0.0297(15) Uani 1 1 d . . .
H27 H 0.5051 -0.0392 0.0585 0.036 Uiso 1 1 calc R . .
C28 C 0.3656(6) -0.1483(5) 0.0337(3) 0.0337(15) Uani 1 1 d . . .
H28 H 0.4247 -0.1934 0.0170 0.040 Uiso 1 1 calc R . .
C29 C 0.2333(7) -0.1735(5) 0.0339(3) 0.0379(18) Uani 1 1 d . . .
H29 H 0.2017 -0.2376 0.0190 0.045 Uiso 1 1 calc R . .
C29A C 0.1433(6) -0.1060(5) 0.0560(3) 0.0339(16) Uani 1 1 d . . .
C30 C 0.0012(7) -0.1190(5) 0.0562(3) 0.0409(18) Uani 1 1 d . . .
H30 H -0.0402 -0.1805 0.0418 0.049 Uiso 1 1 calc R . .
C31 C -0.0753(7) -0.0461(5) 0.0763(3) 0.0381(17) Uani 1 1 d . . .
H31 H -0.1687 -0.0583 0.0764 0.046 Uiso 1 1 calc R . .
C31A C -0.0199(6) 0.0495(5) 0.0976(3) 0.0320(16) Uani 1 1 d . . .
C32 C -0.0953(6) 0.1317(6) 0.1133(3) 0.0389(17) Uani 1 1 d . . .
H32 H -0.1896 0.1248 0.1139 0.047 Uiso 1 1 calc R . .
C33 C -0.0330(6) 0.2224(6) 0.1277(3) 0.0403(18) Uani 1 1 d . . .
H33 H -0.0861 0.2779 0.1368 0.048 Uiso 1 1 calc R . .
C34 C 0.1070(6) 0.2354(5) 0.1295(3) 0.0277(15) Uani 1 1 d . . .
H34 H 0.1479 0.2987 0.1394 0.033 Uiso 1 1 calc R . .
C35 C 0.1834(5) 0.1549(5) 0.1167(2) 0.0249(14) Uani 1 1 d . . .
C35A C 0.1193(5) 0.0636(5) 0.0991(2) 0.0225(14) Uani 1 1 d . . .
C35B C 0.1984(6) -0.0138(4) 0.0791(3) 0.0232(14) Uani 1 1 d . . .
N1S N 0.416(2) 0.594(2) 0.023(2) 0.065(8) Uani 0.50 1 d PDU A 1
C2S C 0.343(5) 0.539(3) 0.040(3) 0.047(8) Uani 0.50 1 d PDU A 1
C3S C 0.2607(7) 0.4559(5) 0.0577(3) 0.0523(19) Uani 1 1 d DU . .
H3SA H 0.2038 0.4302 0.0189 0.078 Uiso 0.50 1 calc PR A 1
H3SB H 0.2030 0.4792 0.0882 0.078 Uiso 0.50 1 calc PR A 1
H3SC H 0.3201 0.4026 0.0776 0.078 Uiso 0.50 1 calc PR A 1
H3SD H 0.2798 0.4616 0.1047 0.078 Uiso 0.50 1 calc PR A 2
H3SE H 0.2951 0.3919 0.0445 0.078 Uiso 0.50 1 calc PR A 2
H3SF H 0.1627 0.4593 0.0433 0.078 Uiso 0.50 1 calc PR A 2
N1S* N 0.372(2) 0.608(2) 0.011(2) 0.055(7) Uani 0.50 1 d PDU A 2
C2S* C 0.327(6) 0.537(3) 0.029(3) 0.048(8) Uani 0.50 1 d PDU A 2

loop_
_atom_site_aniso_label
_atom_site_aniso_U_11
_atom_site_aniso_U_22
_atom_site_aniso_U_33
_atom_site_aniso_U_23
_atom_site_aniso_U_13
_atom_site_aniso_U_12
Pd 0.0194(2) 0.0236(3) 0.0223(3) 0.0001(2) 0.00444(17) 0.0001(2)
F1 0.0214(18) 0.042(2) 0.033(2) 0.0000(16) 0.0079(15) 0.0011(15)
F2 0.036(2) 0.040(2) 0.0259(19) 0.0061(17) 0.0080(16) -0.0007(17)
N1 0.023(3) 0.020(3) 0.034(3) -0.003(2) 0.005(2) -0.002(2)
C2 0.033(4) 0.031(4) 0.036(4) 0.007(3) 0.013(3) 0.000(3)
C3 0.027(4) 0.027(4) 0.072(6) 0.004(4) 0.013(4) -0.010(3)
C4 0.038(4) 0.023(4) 0.061(5) -0.013(4) 0.010(4) -0.002(3)
C5 0.028(4) 0.031(4) 0.041(4) -0.009(3) 0.005(3) -0.001(3)
C6 0.017(3) 0.025(4) 0.038(4) -0.002(3) 0.001(3) 0.005(3)
C7 0.018(3) 0.020(4) 0.019(3) -0.003(3) -0.001(3) 0.003(3)
C8 0.023(3) 0.024(4) 0.032(4) -0.006(3) -0.002(3) 0.003(3)
C9 0.019(3) 0.046(5) 0.032(4) -0.014(3) 0.001(3) 0.002(3)
C10 0.025(3) 0.052(5) 0.028(4) -0.003(4) 0.007(3) -0.008(4)
C11 0.019(3) 0.035(4) 0.025(4) 0.001(3) 0.004(3) -0.002(3)
C12 0.014(3) 0.027(3) 0.019(3) -0.001(3) -0.005(2) 0.006(3)
N13 0.015(2) 0.021(3) 0.026(3) 0.000(2) 0.002(2) 0.006(2)
S14 0.0242(8) 0.0201(9) 0.0305(9) -0.0010(7) 0.0002(7) 0.0014(7)
O15 0.028(2) 0.026(2) 0.039(3) -0.006(2) 0.004(2) 0.0131(19)
O16 0.030(2) 0.023(2) 0.031(2) 0.0099(19) 0.0004(19) -0.0045(18)
C17 0.016(3) 0.023(4) 0.031(4) 0.000(3) 0.002(3) 0.006(3)
C18 0.018(3) 0.035(4) 0.027(3) 0.008(3) 0.005(3) 0.008(3)
C19 0.018(3) 0.039(4) 0.045(4) 0.002(3) 0.006(3) -0.003(3)
C20 0.024(4) 0.043(5) 0.039(4) -0.008(4) 0.001(3) -0.007(3)
C21 0.029(4) 0.038(4) 0.034(4) -0.011(3) 0.000(3) 0.001(3)
C22 0.024(3) 0.027(4) 0.031(4) 0.003(3) 0.007(3) 0.008(3)
N23 0.038(4) 0.053(4) 0.026(3) -0.007(3) 0.003(3) -0.011(3)
O24 0.059(3) 0.054(4) 0.044(3) 0.018(3) -0.006(2) -0.006(3)
O25 0.064(4) 0.062(4) 0.077(4) -0.013(3) 0.048(3) -0.010(3)
N26 0.025(3) 0.029(3) 0.019(3) -0.001(2) 0.005(2) 0.000(2)
C27 0.039(4) 0.030(4) 0.020(3) 0.003(3) 0.007(3) 0.006(3)
C28 0.044(4) 0.033(4) 0.022(3) -0.007(3) 0.000(3) 0.005(4)
C29 0.063(5) 0.025(4) 0.022(4) 0.001(3) -0.005(3) -0.003(4)
C29A 0.043(4) 0.034(4) 0.022(4) 0.005(3) -0.004(3) -0.010(3)
C30 0.043(4) 0.044(5) 0.029(4) 0.000(3) -0.011(3) -0.020(4)
C31 0.033(4) 0.055(5) 0.026(4) 0.005(4) 0.003(3) -0.019(4)
C31A 0.031(4) 0.044(5) 0.020(4) 0.004(3) 0.001(3) -0.001(3)
C32 0.021(3) 0.074(5) 0.021(3) 0.008(4) 0.001(3) 0.002(4)
C33 0.028(4) 0.062(5) 0.032(4) -0.001(4) 0.007(3) 0.017(4)
C34 0.023(3) 0.037(4) 0.023(3) 0.002(3) 0.001(3) 0.000(3)
C35 0.018(3) 0.039(4) 0.018(3) -0.001(3) 0.004(2) -0.002(3)
C35A 0.019(3) 0.040(4) 0.007(3) 0.004(3) -0.002(2) 0.001(3)
C35B 0.026(4) 0.027(4) 0.016(3) 0.002(3) 0.002(3) 0.002(3)
N1S 0.070(17) 0.051(11) 0.08(2) 0.013(10) 0.026(17) 0.023(12)
C2S 0.066(17) 0.051(13) 0.026(16) -0.003(11) 0.011(15) 0.015(10)
C3S 0.066(5) 0.048(5) 0.042(4) 0.004(4) 0.004(4) 0.009(4)
N1S* 0.055(14) 0.042(12) 0.069(16) -0.002(9) 0.010(14) 0.006(11)
C2S* 0.058(14) 0.044(12) 0.04(2) -0.014(11) -0.004(11) -0.003(10)

loop_
_atom_type_symbol
_atom_type_description
_atom_type_scat_dispersion_real
_atom_type_scat_dispersion_imag
_atom_type_scat_source
C C 0.0033 0.0016 'International Tables Vol C Tables 4.2.6.8 and 6.1.1.4'
H H 0.0000 0.0000 'International Tables Vol C Tables 4.2.6.8 and 6.1.1.4'
N N 0.0061 0.0033 'International Tables Vol C Tables 4.2.6.8 and 6.1.1.4'
O O 0.0106 0.0060 'International Tables Vol C Tables 4.2.6.8 and 6.1.1.4'
F F 0.0171 0.0103 'International Tables Vol C Tables 4.2.6.8 and 6.1.1.4'
S S 0.1246 0.1234 'International Tables Vol C Tables 4.2.6.8 and 6.1.1.4'
Pd Pd -0.9988 1.0072 'International Tables Vol C Tables 4.2.6.8 and 6.1.1.4'

loop_
_geom_angle_atom_site_label_1
_geom_angle_atom_site_label_2
_geom_angle_atom_site_label_3
_geom_angle
F2 Pd C35 87.81(18)
F2 Pd N26 90.47(15)
C35 Pd N26 82.8(2)
F2 Pd N13 173.48(15)
C35 Pd N13 85.77(19)
N26 Pd N13 89.85(18)
F2 Pd N1 92.23(17)
C35 Pd N1 100.5(2)
N26 Pd N1 175.84(18)
N13 Pd N1 87.82(18)
F2 Pd F1 88.27(13)
C35 Pd F1 172.95(18)
N26 Pd F1 91.38(16)
N13 Pd F1 98.24(14)
N1 Pd F1 85.54(15)
C6 N1 C2 120.3(5)
C6 N1 Pd 124.6(4)
C2 N1 Pd 114.1(4)
N1 C2 C3 120.8(6)
N1 C2 H2 119.6
C3 C2 H2 119.6
C4 C3 C2 118.5(6)
C4 C3 H3 120.7
C2 C3 H3 120.7
C5 C4 C3 120.8(6)
C5 C4 H4 119.6
C3 C4 H4 119.6
C4 C5 C6 119.9(6)
C4 C5 H5 120.1
C6 C5 H5 120.1
N1 C6 C5 119.5(5)
N1 C6 C7 118.7(5)
C5 C6 C7 121.8(5)
C12 C7 C8 118.5(5)
C12 C7 C6 123.5(5)
C8 C7 C6 117.9(5)
C9 C8 C7 120.7(6)
C9 C8 H8 119.6
C7 C8 H8 119.6
C8 C9 C10 120.8(6)
C8 C9 H9 119.6
C10 C9 H9 119.6
C11 C10 C9 119.8(6)
C11 C10 H10 120.1
C9 C10 H10 120.1
C10 C11 C12 120.4(6)
C10 C11 H11 119.8
C12 C11 H11 119.8
C11 C12 C7 119.8(5)
C11 C12 N13 119.9(5)
C7 C12 N13 120.2(5)
C12 N13 S14 115.2(3)
C12 N13 Pd 113.3(3)
S14 N13 Pd 126.1(2)
O15 S14 O16 118.9(2)
O15 S14 N13 108.9(2)
O16 S14 N13 108.4(2)
O15 S14 C17 108.0(2)
O16 S14 C17 106.3(3)
N13 S14 C17 105.6(2)
C22 C17 C18 117.7(5)
C22 C17 S14 124.2(4)
C18 C17 S14 118.0(4)
C19 C18 C17 120.8(5)
C19 C18 H18 119.6
C17 C18 H18 119.6
C18 C19 C20 120.1(6)
C18 C19 H19 119.9
C20 C19 H19 119.9
C21 C20 C19 120.7(6)
C21 C20 H20 119.7
C19 C20 H20 119.7
C20 C21 C22 118.0(6)
C20 C21 H21 121.0
C22 C21 H21 121.0
C17 C22 C21 122.5(6)
C17 C22 N23 123.1(5)
C21 C22 N23 114.3(5)
O25 N23 O24 125.4(6)
O25 N23 C22 116.6(6)
O24 N23 C22 117.9(6)
C27 N26 C35B 121.2(5)
C27 N26 Pd 126.2(4)
C35B N26 Pd 112.6(4)
N26 C27 C28 121.0(6)
N26 C27 H27 119.5
C28 C27 H27 119.5
C29 C28 C27 119.4(6)
C29 C28 H28 120.3
C27 C28 H28 120.3
C28 C29 C29A 120.9(6)
C28 C29 H29 119.5
C29A C29 H29 119.5
C35B C29A C29 116.2(6)
C35B C29A C30 116.1(6)
C29 C29A C30 127.6(6)
C31 C30 C29A 121.7(6)
C31 C30 H30 119.2
C29A C30 H30 119.2
C30 C31 C31A 122.2(6)
C30 C31 H31 118.9
C31A C31 H31 118.9
C35A C31A C32 117.4(6)
C35A C31A C31 117.3(6)
C32 C31A C31 125.2(6)
C33 C32 C31A 120.1(6)
C33 C32 H32 119.9
C31A C32 H32 119.9
C32 C33 C34 121.9(6)
C32 C33 H33 119.0
C34 C33 H33 119.0
C35 C34 C33 118.8(6)
C35 C34 H34 120.6
C33 C34 H34 120.6
C34 C35 C35A 119.4(5)
C34 C35 Pd 130.4(5)
C35A C35 Pd 110.2(4)
C31A C35A C35 122.2(6)
C31A C35A C35B 119.9(6)
C35 C35A C35B 117.7(5)
N26 C35B C29A 121.2(5)
N26 C35B C35A 116.0(5)
C29A C35B C35A 122.7(5)
N1S C2S C3S 171(6)
C2S* C3S H3SA 99.0
C2S C3S H3SA 109.5
C2S* C3S H3SB 112.8
C2S C3S H3SB 109.5
H3SA C3S H3SB 109.5
C2S* C3S H3SC 116.1
C2S C3S H3SC 109.5
H3SA C3S H3SC 109.5
H3SB C3S H3SC 109.5
C2S* C3S H3SD 109.5
C2S C3S H3SD 99.5
H3SA C3S H3SD 149.6
H3SB C3S H3SD 49.8
H3SC C3S H3SD 67.5
C2S* C3S H3SE 109.5
C2S C3S H3SE 110.9
H3SA C3S H3SE 69.0
H3SB C3S H3SE 137.3
H3SD C3S H3SE 109.5
C2S* C3S H3SF 109.5
C2S C3S H3SF 117.5
H3SA C3S H3SF 48.7
H3SB C3S H3SF 61.5
H3SC C3S H3SF 132.5
H3SD C3S H3SF 109.5
H3SE C3S H3SF 109.5
N1S* C2S* C3S 172(6)

loop_
_geom_bond_atom_site_label_1
_geom_bond_atom_site_label_2
_geom_bond_distance
Pd F2 1.955(3)
Pd C35 2.008(5)
Pd N26 2.012(5)
Pd N13 2.019(4)
Pd N1 2.027(5)
Pd F1 2.040(3)
N1 C6 1.354(7)
N1 C2 1.355(7)
C2 C3 1.385(8)
C2 H2 0.9500
C3 C4 1.367(9)
C3 H3 0.9500
C4 C5 1.357(8)
C4 H4 0.9500
C5 C6 1.389(8)
C5 H5 0.9500
C6 C7 1.471(8)
C7 C12 1.408(8)
C7 C8 1.412(7)
C8 C9 1.351(8)
C8 H8 0.9500
C9 C10 1.390(8)
C9 H9 0.9500
C10 C11 1.383(8)
C10 H10 0.9500
C11 C12 1.385(7)
C11 H11 0.9500
C12 N13 1.421(7)
N13 S14 1.619(4)
S14 O15 1.426(4)
S14 O16 1.435(4)
S14 C17 1.791(6)
C17 C22 1.386(8)
C17 C18 1.389(7)
C18 C19 1.376(8)
C18 H18 0.9500
C19 C20 1.389(8)
C19 H19 0.9500
C20 C21 1.376(8)
C20 H20 0.9500
C21 C22 1.393(8)
C21 H21 0.9500
C22 N23 1.477(7)
N23 O25 1.222(6)
N23 O24 1.224(7)
N26 C27 1.314(7)
N26 C35B 1.363(7)
C27 C28 1.388(8)
C27 H27 0.9500
C28 C29 1.367(8)
C28 H28 0.9500
C29 C29A 1.408(8)
C29 H29 0.9500
C29A C35B 1.407(8)
C29A C30 1.433(8)
C30 C31 1.350(9)
C30 H30 0.9500
C31 C31A 1.438(8)
C31 H31 0.9500
C31A C35A 1.401(8)
C31A C32 1.403(8)
C32 C33 1.378(9)
C32 H32 0.9500
C33 C34 1.406(8)
C33 H33 0.9500
C34 C35 1.374(8)
C34 H34 0.9500
C35 C35A 1.403(8)
C35A C35B 1.408(8)
N1S C2S 1.139(10)
C2S C3S 1.462(10)
C3S C2S* 1.458(10)
C3S H3SA 0.9800
C3S H3SB 0.9800
C3S H3SC 0.9800
C3S H3SD 0.9800
C3S H3SE 0.9800
C3S H3SF 0.9800
N1S* C2S* 1.136(10)

loop_
_geom_torsion_atom_site_label_1
_geom_torsion_atom_site_label_2
_geom_torsion_atom_site_label_3
_geom_torsion_atom_site_label_4
_geom_torsion
F2 Pd N1 C6 149.0(4)
C35 Pd N1 C6 60.8(5)
N13 Pd N1 C6 -24.5(4)
F1 Pd N1 C6 -122.9(4)
F2 Pd N1 C2 -42.1(4)
C35 Pd N1 C2 -130.3(4)
N13 Pd N1 C2 144.4(4)
F1 Pd N1 C2 46.0(4)
C6 N1 C2 C3 0.8(8)
Pd N1 C2 C3 -168.6(4)
N1 C2 C3 C4 1.1(9)
C2 C3 C4 C5 -1.8(10)
C3 C4 C5 C6 0.7(9)
C2 N1 C6 C5 -2.0(8)
Pd N1 C6 C5 166.2(4)
C2 N1 C6 C7 177.8(5)
Pd N1 C6 C7 -14.0(7)
C4 C5 C6 N1 1.2(9)
C4 C5 C6 C7 -178.5(5)
N1 C6 C7 C12 36.8(8)
C5 C6 C7 C12 -143.4(6)
N1 C6 C7 C8 -140.1(5)
C5 C6 C7 C8 39.6(8)
C12 C7 C8 C9 -1.3(8)
C6 C7 C8 C9 175.8(5)
C7 C8 C9 C10 2.2(9)
C8 C9 C10 C11 -1.6(9)
C9 C10 C11 C12 0.1(8)
C10 C11 C12 C7 0.7(8)
C10 C11 C12 N13 -175.5(5)
C8 C7 C12 C11 -0.1(7)
C6 C7 C12 C11 -177.0(5)
C8 C7 C12 N13 176.0(4)
C6 C7 C12 N13 -0.9(8)
C11 C12 N13 S14 -78.2(5)
C7 C12 N13 S14 105.6(5)
C11 C12 N13 Pd 126.1(4)
C7 C12 N13 Pd -50.0(5)
C35 Pd N13 C12 -46.7(4)
N26 Pd N13 C12 -129.5(4)
N1 Pd N13 C12 54.0(4)
F1 Pd N13 C12 139.1(3)
C35 Pd N13 S14 160.8(3)
N26 Pd N13 S14 78.0(3)
N1 Pd N13 S14 -98.5(3)
F1 Pd N13 S14 -13.4(3)
C12 N13 S14 O15 179.1(4)
Pd N13 S14 O15 -28.8(4)
C12 N13 S14 O16 48.5(5)
Pd N13 S14 O16 -159.5(3)
C12 N13 S14 C17 -65.1(4)
Pd N13 S14 C17 86.9(3)
O15 S14 C17 C22 -139.7(5)
O16 S14 C17 C22 -11.0(5)
N13 S14 C17 C22 103.9(5)
O15 S14 C17 C18 44.1(5)
O16 S14 C17 C18 172.7(4)
N13 S14 C17 C18 -72.3(5)
C22 C17 C18 C19 0.3(8)
S14 C17 C18 C19 176.8(4)
C17 C18 C19 C20 -1.7(9)
C18 C19 C20 C21 2.6(9)
C19 C20 C21 C22 -2.0(9)
C18 C17 C22 C21 0.2(8)
S14 C17 C22 C21 -176.0(4)
C18 C17 C22 N23 -179.3(5)
S14 C17 C22 N23 4.5(8)
C20 C21 C22 C17 0.6(9)
C20 C21 C22 N23 -179.9(5)
C17 C22 N23 O25 -100.3(7)
C21 C22 N23 O25 80.1(7)
C17 C22 N23 O24 81.9(7)
C21 C22 N23 O24 -97.7(6)
F2 Pd N26 C27 85.0(4)
C35 Pd N26 C27 172.8(5)
N13 Pd N26 C27 -101.5(5)
F1 Pd N26 C27 -3.2(5)
F2 Pd N26 C35B -94.7(4)
C35 Pd N26 C35B -7.0(4)
N13 Pd N26 C35B 78.7(4)
F1 Pd N26 C35B 177.0(4)
C35B N26 C27 C28 -1.3(8)
Pd N26 C27 C28 179.0(4)
N26 C27 C28 C29 -1.0(9)
C27 C28 C29 C29A 2.6(9)
C28 C29 C29A C35B -1.8(8)
C28 C29 C29A C30 176.4(6)
C35B C29A C30 C31 1.2(9)
C29 C29A C30 C31 -177.1(6)
C29A C30 C31 C31A 1.2(9)
C30 C31 C31A C35A -2.3(9)
C30 C31 C31A C32 173.5(6)
C35A C31A C32 C33 1.6(8)
C31 C31A C32 C33 -174.3(6)
C31A C32 C33 C34 -2.1(9)
C32 C33 C34 C35 -0.3(9)
C33 C34 C35 C35A 3.2(8)
C33 C34 C35 Pd -177.1(4)
F2 Pd C35 C34 -81.6(5)
N26 Pd C35 C34 -172.3(5)
N13 Pd C35 C34 97.3(5)
N1 Pd C35 C34 10.3(5)
F2 Pd C35 C35A 98.2(4)
N26 Pd C35 C35A 7.4(4)
N13 Pd C35 C35A -83.0(4)
N1 Pd C35 C35A -170.0(4)
C32 C31A C35A C35 1.4(8)
C31 C31A C35A C35 177.6(5)
C32 C31A C35A C35B -175.1(5)
C31 C31A C35A C35B 1.0(8)
C34 C35 C35A C31A -3.8(8)
Pd C35 C35A C31A 176.4(4)
C34 C35 C35A C35B 172.8(5)
Pd C35 C35A C35B -7.0(6)
C27 N26 C35B C29A 2.1(8)
Pd N26 C35B C29A -178.1(4)
C27 N26 C35B C35A -174.7(5)
Pd N26 C35B C35A 5.1(6)
C29 C29A C35B N26 -0.5(8)
C30 C29A C35B N26 -178.9(5)
C29 C29A C35B C35A 176.0(5)
C30 C29A C35B C35A -2.4(8)
C31A C35A C35B N26 178.0(5)
C35 C35A C35B N26 1.3(7)
C31A C35A C35B C29A 1.3(8)
C35 C35A C35B C29A -175.3(5)
